data_9003096
loop_
_publ_author_name
'Bonazzi, P.'
'Bindi, L.'
'Popova, V.'
'Pratesi, G.'
'Menchetti, S.'

_publ_section_title
;
 Alacranite, As8S9: structural study of the holotype and re-assignment
 of the original chemical formula
;
_journal_name_full 'American Mineralogist'
_journal_page_first 1796
_journal_page_last 1800
_journal_volume 88
_journal_year 2003
_chemical_formula_sum 'As8 S9'
_chemical_name_mineral Alacranite
_space_group_IT_number 13
_symmetry_space_group_name_Hall '-P 2yc'
_symmetry_space_group_name_H-M 'P 1 2/c 1'
_cell_angle_alpha 90
_cell_angle_beta 101.94
_cell_angle_gamma 90
_cell_length_a 9.942
_cell_length_b 9.601
_cell_length_c 9.178
_cell_formula_units_Z 2
_cell_volume 857.115
_database_code_amcsd 0003185
_exptl_crystal_density_diffrn 3.441
_cod_database_code 9003096

loop_
_space_group_symop_operation_xyz
x,y,z
x,-y,1/2+z
-x,y,1/2-z
-x,-y,-z

loop_
_atom_site_aniso_label
_atom_site_aniso_U_11
_atom_site_aniso_U_22
_atom_site_aniso_U_33
_atom_site_aniso_U_12
_atom_site_aniso_U_13
_atom_site_aniso_U_23
As1 0.05400 0.07500 0.04300 0.01100 0.00800 0.01800
As2 0.03600 0.04300 0.06400 -0.00300 0.00100 -0.00900
As3 0.05800 0.03500 0.03700 -0.01000 0.01300 -0.00500
As4 0.05700 0.04500 0.03600 -0.01700 0.01500 -0.01500
S1 0.08200 0.03400 0.09800 0.00000 0.01200 0.00000
S2 0.07600 0.03100 0.16500 0.00000 -0.02000 0.00000
S3 0.03400 0.11700 0.05300 -0.00500 0.02100 0.00200
S4 0.02900 0.05100 0.03500 0.00800 0.01900 -0.00600
S5 0.07100 0.03100 0.04300 0.00000 0.02700 0.00000
S6 0.05600 0.04000 0.03700 0.00900 0.00800 0.00700

loop_
_atom_site_label
_atom_site_fract_x
_atom_site_fract_y
_atom_site_fract_z
_atom_site_U_iso_or_equiv
As1 0.01900 0.22270 0.94180 0.05800
As2 0.16530 0.41490 0.85410 0.04900
As3 0.44080 0.32140 0.43330 0.04300
As4 0.37500 0.03120 0.17740 0.04500
S1 0.00000 0.07680 0.75000 0.07200
S2 0.00000 0.55900 0.75000 0.09700
S3 0.18540 0.32100 0.64040 0.06700
S4 0.28060 0.17330 0.32160 0.03600
S5 0.50000 0.44570 0.25000 0.04600
S6 0.39440 0.16710 -0.01140 0.04500

loop_
_cod_related_entry_id
_cod_related_entry_database
_cod_related_entry_code
1 AMCSD 0003185
